data_4510756
loop_
_publ_author_name
'Maddileti, D.'
'Jayabun, S. K.'
'Nangia, Ashwini'

_publ_section_title
;
 Soluble Cocrystals of the Xanthine Oxidase Inhibitor Febuxostat
;
_journal_issue 7
_journal_name_full 'Crystal Growth &amp; Design'
_journal_page_first 3188
_journal_paper_doi 10.1021/cg400583z
_journal_volume 13
_journal_year 2013
_chemical_formula_moiety 'C16 H16 N2 O3 S, C6 H6 N2 O'
_chemical_formula_sum 'C22 H22 N4 O4 S'
_chemical_formula_weight 438.50
_chemical_melting_point 424
_chemical_name_common Febuxostat-Nicotinamide
_chemical_name_systematic
; 
 2-(3-cyano-4-isobutyloxy)-phenyl-4-methyl-5-thiazolecarboxylic acid-pyridine-3-carboxamide : Nicotinamide (1:1)
;
_space_group_IT_number 2
_symmetry_cell_setting triclinic
_symmetry_space_group_name_Hall '-P 1'
_symmetry_space_group_name_H-M 'P -1'
_atom_sites_solution_hydrogens geom
_atom_sites_solution_primary direct
_atom_sites_solution_secondary difmap
_audit_creation_method SHELXL-97
_cell_angle_alpha 102.644(7)
_cell_angle_beta 91.221(6)
_cell_angle_gamma 90.410(7)
_cell_formula_units_Z 2
_cell_length_a 6.9957(5)
_cell_length_b 11.6356(11)
_cell_length_c 13.7925(11)
_cell_measurement_reflns_used 1831
_cell_measurement_temperature 298(2)
_cell_measurement_theta_max 26.3131
_cell_measurement_theta_min 2.9068
_cell_volume 1095.14(16)
_computing_structure_refinement 'SHELXL-97 (Sheldrick, 1997)'
_computing_structure_solution 'SHELXS-97 (Sheldrick, 1990)'
_diffrn_ambient_temperature 298(2)
_diffrn_measured_fraction_theta_full 0.999
_diffrn_measured_fraction_theta_max 0.999
_diffrn_measurement_device_type 'Xcalibur, Eos, Gemini'
_diffrn_measurement_method '\w scans'
_diffrn_radiation_monochromator graphite
_diffrn_radiation_source 'fine-focus sealed tube'
_diffrn_radiation_type MoK\a
_diffrn_radiation_wavelength 0.71073
_diffrn_reflns_av_R_equivalents 0.0276
_diffrn_reflns_av_sigmaI/netI 0.0466
_diffrn_reflns_limit_h_max 8
_diffrn_reflns_limit_h_min -8
_diffrn_reflns_limit_k_max 13
_diffrn_reflns_limit_k_min -13
_diffrn_reflns_limit_l_max 16
_diffrn_reflns_limit_l_min -13
_diffrn_reflns_number 7011
_diffrn_reflns_theta_full 25.00
_diffrn_reflns_theta_max 25.00
_diffrn_reflns_theta_min 2.91
_exptl_absorpt_coefficient_mu 0.184
_exptl_absorpt_correction_T_max 1.00000
_exptl_absorpt_correction_T_min 0.83107
_exptl_absorpt_correction_type multi-scan
_exptl_absorpt_process_details
;
CrysAlisPro, Agilent Technologies,
Version 1.171.35.19 (release 27-10-2011 CrysAlis171 .NET)
(compiled Oct 27 2011,15:02:11)
Empirical absorption correction using spherical harmonics,
 implemented in SCALE3 ABSPACK scaling algorithm.
;
_exptl_crystal_colour colorless
_exptl_crystal_density_diffrn 1.330
_exptl_crystal_density_method 'not measured'
_exptl_crystal_description block
_exptl_crystal_F_000 460
_exptl_crystal_size_max 0.26
_exptl_crystal_size_mid 0.22
_exptl_crystal_size_min 0.18
_refine_diff_density_max 0.489
_refine_diff_density_min -0.217
_refine_diff_density_rms 0.042
_refine_ls_extinction_method none
_refine_ls_goodness_of_fit_ref 1.025
_refine_ls_hydrogen_treatment mixed
_refine_ls_matrix_type full
_refine_ls_number_parameters 287
_refine_ls_number_reflns 3850
_refine_ls_number_restraints 0
_refine_ls_restrained_S_all 1.025
_refine_ls_R_factor_all 0.0741
_refine_ls_R_factor_gt 0.0519
_refine_ls_shift/su_max 0.000
_refine_ls_shift/su_mean 0.000
_refine_ls_structure_factor_coef Fsqd
_refine_ls_weighting_details 'calc w=1/[\s^2^(Fo^2^)+(0.0602P)^2^+0.2847P] where P=(Fo^2^+2Fc^2^)/3'
_refine_ls_weighting_scheme calc
_refine_ls_wR_factor_gt 0.1213
_refine_ls_wR_factor_ref 0.1359
_reflns_number_gt 2838
_reflns_number_total 3850
_reflns_threshold_expression >2sigma(I)
_cod_data_source_file cg400583z_si_003.cif
_cod_data_source_block FEB-NIC
_cod_depositor_comments
;
The following automatic conversions were performed:

'_chemical_melting_point' value '424 K' was changed to '424' - the
value should be numeric and without a unit designator.

Automatic conversion script
Id: cif_fix_values 2281 2013-09-26 08:29:07Z andrius 
;
_cod_database_code 4510756

loop_
_symmetry_equiv_pos_as_xyz
'x, y, z'
'-x, -y, -z'

loop_
_atom_site_label
_atom_site_type_symbol
_atom_site_fract_x
_atom_site_fract_y
_atom_site_fract_z
_atom_site_U_iso_or_equiv
_atom_site_adp_type
_atom_site_occupancy
_atom_site_symmetry_multiplicity
_atom_site_calc_flag
_atom_site_refinement_flags
H2 H -0.225(6) 0.347(3) -0.048(3) 0.124(14) Uiso 1 1 d .
S1 S -0.07319(9) 0.49903(6) 0.21899(5) 0.0502(2) Uani 1 1 d .
O3 O 0.0434(3) 0.79458(18) 0.68888(14) 0.0639(6) Uani 1 1 d .
O1 O 0.0914(3) 0.3008(2) -0.03099(14) 0.0710(6) Uani 1 1 d .
O2 O -0.1796(3) 0.3904(2) 0.01843(15) 0.0682(6) Uani 1 1 d .
N2 N -0.3892(3) 0.8326(2) 0.58369(19) 0.0651(7) Uani 1 1 d .
N1 N 0.2622(3) 0.4536(2) 0.27543(16) 0.0578(6) Uani 1 1 d .
C6 C 0.0898(3) 0.5825(2) 0.40785(17) 0.0412(6) Uani 1 1 d .
C3 C 0.1083(3) 0.5108(2) 0.30689(18) 0.0436(6) Uani 1 1 d .
C8 C -0.0858(3) 0.7127(2) 0.53387(18) 0.0425(6) Uani 1 1 d .
C11 C 0.2423(4) 0.5897(2) 0.47643(18) 0.0460(6) Uani 1 1 d .
H11 H 0.3532 0.5482 0.4572 0.055 Uiso 1 1 calc R
C12 C -0.2542(4) 0.7794(2) 0.56318(19) 0.0472(6) Uani 1 1 d .
C9 C 0.0689(3) 0.7211(2) 0.60090(18) 0.0437(6) Uani 1 1 d .
C10 C 0.2320(4) 0.6570(2) 0.57182(18) 0.0473(6) Uani 1 1 d .
H10 H 0.3342 0.6593 0.6165 0.057 Uiso 1 1 calc R
C1 C -0.0020(4) 0.3610(2) 0.03260(19) 0.0486(7) Uani 1 1 d .
C7 C -0.0744(3) 0.6436(2) 0.43854(18) 0.0437(6) Uani 1 1 d .
H7 H -0.1788 0.6384 0.3948 0.052 Uiso 1 1 calc R
C14 C 0.1604(5) 0.9505(3) 0.8179(2) 0.0785(10) Uani 1 1 d .
H14 H 0.1653 1.0052 0.7731 0.094 Uiso 1 1 calc R
C16 C -0.0264(6) 0.9612(4) 0.8621(3) 0.1140(15) Uani 1 1 d .
H16A H -0.1235 0.9433 0.8106 0.171 Uiso 1 1 calc R
H16C H -0.0423 1.0401 0.8997 0.171 Uiso 1 1 calc R
H16B H -0.0372 0.9070 0.9052 0.171 Uiso 1 1 calc R
C5 C 0.4010(5) 0.3230(4) 0.1302(3) 0.1104(16) Uani 1 1 d .
H5A H 0.3547 0.2698 0.0709 0.166 Uiso 1 1 calc R
H5B H 0.4536 0.2788 0.1754 0.166 Uiso 1 1 calc R
H5C H 0.4984 0.3734 0.1135 0.166 Uiso 1 1 calc R
C4 C 0.2408(4) 0.3957(3) 0.1778(2) 0.0571(8) Uani 1 1 d .
C13 C 0.2011(4) 0.8291(3) 0.7569(2) 0.0606(8) Uani 1 1 d .
H13A H 0.3184 0.8304 0.7209 0.073 Uiso 1 1 calc R
H13B H 0.2157 0.7738 0.7999 0.073 Uiso 1 1 calc R
C15 C 0.3239(6) 0.9849(4) 0.8947(3) 0.1097(15) Uani 1 1 d .
H15C H 0.3049 1.0635 0.9324 0.165 Uiso 1 1 calc R
H15A H 0.4433 0.9813 0.8613 0.165 Uiso 1 1 calc R
H15B H 0.3257 0.9313 0.9387 0.165 Uiso 1 1 calc R
C2 C 0.0685(3) 0.4106(2) 0.13453(18) 0.0462(6) Uani 1 1 d .
O4 O 0.9943(2) 0.08441(18) 0.62710(13) 0.0576(5) Uani 1 1 d .
N4 N 0.6699(3) 0.2884(2) 0.84422(15) 0.0522(6) Uani 1 1 d .
N3 N 0.7640(3) 0.07520(18) 0.51002(14) 0.0469(5) Uani 1 1 d .
H3A H 0.6701 0.0950 0.4970 0.056 Uiso 1 1 d R
H3B H 0.8448 0.0352 0.4615 0.056 Uiso 1 1 d R
C18 C 0.6975(3) 0.1695(2) 0.68023(17) 0.0379(6) Uani 1 1 d .
C22 C 0.8300(3) 0.1060(2) 0.60317(18) 0.0405(6) Uani 1 1 d .
C17 C 0.7735(3) 0.2292(2) 0.77053(18) 0.0457(6) Uani 1 1 d .
H17 H 0.9054 0.2279 0.7804 0.055 Uiso 1 1 calc R
C19 C 0.5006(3) 0.1683(2) 0.66812(19) 0.0484(7) Uani 1 1 d .
H19 H 0.4425 0.1274 0.6093 0.058 Uiso 1 1 calc R
C20 C 0.3925(3) 0.2284(3) 0.7441(2) 0.0552(7) Uani 1 1 d .
H20 H 0.2600 0.2288 0.7373 0.066 Uiso 1 1 calc R
C21 C 0.4810(4) 0.2876(3) 0.8300(2) 0.0579(8) Uani 1 1 d .
H21 H 0.4063 0.3290 0.8806 0.069 Uiso 1 1 calc R

loop_
_atom_site_aniso_label
_atom_site_aniso_U_11
_atom_site_aniso_U_22
_atom_site_aniso_U_33
_atom_site_aniso_U_23
_atom_site_aniso_U_13
_atom_site_aniso_U_12
S1 0.0438(4) 0.0622(5) 0.0374(4) -0.0038(3) -0.0055(3) 0.0064(3)
O3 0.0510(11) 0.0769(14) 0.0479(11) -0.0200(10) -0.0115(9) 0.0035(10)
O1 0.0552(12) 0.1009(17) 0.0434(11) -0.0143(11) 0.0019(9) 0.0151(11)
O2 0.0466(11) 0.1005(17) 0.0423(11) -0.0169(11) -0.0082(9) 0.0105(11)
N2 0.0480(14) 0.0751(18) 0.0670(17) 0.0044(14) -0.0009(12) 0.0038(13)
N1 0.0459(13) 0.0813(18) 0.0409(13) 0.0018(12) -0.0030(10) 0.0061(12)
C6 0.0462(14) 0.0425(14) 0.0344(13) 0.0079(11) -0.0046(11) -0.0062(12)
C3 0.0448(14) 0.0492(16) 0.0356(14) 0.0069(12) -0.0009(11) -0.0047(12)
C8 0.0395(13) 0.0455(15) 0.0409(14) 0.0063(12) -0.0022(11) -0.0049(11)
C11 0.0436(14) 0.0506(16) 0.0416(15) 0.0057(13) -0.0026(12) 0.0008(12)
C12 0.0430(15) 0.0535(17) 0.0408(15) 0.0018(12) -0.0045(12) -0.0055(13)
C9 0.0450(14) 0.0448(15) 0.0369(14) 0.0003(12) -0.0043(11) -0.0060(12)
C10 0.0456(14) 0.0542(17) 0.0384(15) 0.0033(13) -0.0103(11) -0.0029(12)
C1 0.0429(14) 0.0586(17) 0.0396(15) 0.0003(13) 0.0003(12) -0.0011(13)
C7 0.0417(14) 0.0493(16) 0.0381(14) 0.0063(12) -0.0073(11) -0.0058(12)
C14 0.081(2) 0.082(2) 0.060(2) -0.0074(18) -0.0182(18) 0.0011(19)
C16 0.104(3) 0.140(4) 0.072(3) -0.033(3) -0.005(2) 0.030(3)
C5 0.061(2) 0.178(4) 0.069(2) -0.026(3) -0.0048(18) 0.049(2)
C4 0.0454(15) 0.080(2) 0.0387(15) -0.0034(14) -0.0007(12) 0.0050(14)
C13 0.0531(16) 0.070(2) 0.0474(17) -0.0102(15) -0.0140(13) 0.0016(14)
C15 0.103(3) 0.108(3) 0.089(3) -0.037(2) -0.038(2) -0.002(2)
C2 0.0428(14) 0.0559(17) 0.0361(14) 0.0018(12) 0.0005(11) -0.0012(12)
O4 0.0415(10) 0.0832(14) 0.0410(10) -0.0014(10) -0.0051(8) 0.0160(10)
N4 0.0410(12) 0.0726(16) 0.0351(12) -0.0051(11) -0.0020(10) 0.0017(11)
N3 0.0428(11) 0.0588(14) 0.0348(12) 0.0005(10) -0.0010(9) 0.0106(10)
C18 0.0337(12) 0.0444(14) 0.0345(13) 0.0060(11) 0.0004(10) -0.0008(11)
C22 0.0394(13) 0.0418(14) 0.0381(14) 0.0040(11) -0.0016(11) 0.0001(11)
C17 0.0313(12) 0.0606(17) 0.0410(14) 0.0025(13) -0.0035(11) 0.0010(12)
C19 0.0376(13) 0.0635(18) 0.0389(14) 0.0006(13) -0.0059(11) -0.0045(12)
C20 0.0308(13) 0.084(2) 0.0472(16) 0.0070(15) -0.0014(12) 0.0010(13)
C21 0.0406(14) 0.084(2) 0.0428(16) -0.0007(15) 0.0028(12) 0.0080(14)

loop_
_atom_type_symbol
_atom_type_description
_atom_type_scat_dispersion_real
_atom_type_scat_dispersion_imag
_atom_type_scat_source
C C 0.0033 0.0016 'International Tables Vol C Tables 4.2.6.8 and 6.1.1.4'
H H 0.0000 0.0000 'International Tables Vol C Tables 4.2.6.8 and 6.1.1.4'
N N 0.0061 0.0033 'International Tables Vol C Tables 4.2.6.8 and 6.1.1.4'
O O 0.0106 0.0060 'International Tables Vol C Tables 4.2.6.8 and 6.1.1.4'
S S 0.1246 0.1234 'International Tables Vol C Tables 4.2.6.8 and 6.1.1.4'

loop_
_geom_angle_atom_site_label_1
_geom_angle_atom_site_label_2
_geom_angle_atom_site_label_3
_geom_angle
C2 S1 C3 89.46(12)
C9 O3 C13 120.5(2)
C1 O2 H2 109(2)
C3 N1 C4 111.2(2)
C7 C6 C11 118.2(2)
C7 C6 C3 122.2(2)
C11 C6 C3 119.6(2)
N1 C3 C6 123.6(2)
N1 C3 S1 114.49(19)
C6 C3 S1 121.9(2)
C7 C8 C9 120.5(2)
C7 C8 C12 120.1(2)
C9 C8 C12 119.4(2)
C10 C11 C6 121.6(2)
C10 C11 H11 119.2
C6 C11 H11 119.2
N2 C12 C8 178.0(3)
O3 C9 C10 126.1(2)
O3 C9 C8 114.7(2)
C10 C9 C8 119.1(2)
C11 C10 C9 119.8(2)
C11 C10 H10 120.1
C9 C10 H10 120.1
O1 C1 O2 123.5(2)
O1 C1 C2 124.4(2)
O2 C1 C2 112.1(2)
C6 C7 C8 120.8(2)
C6 C7 H7 119.6
C8 C7 H7 119.6
C16 C14 C13 114.0(3)
C16 C14 C15 112.9(3)
C13 C14 C15 107.7(3)
C16 C14 H14 107.3
C13 C14 H14 107.3
C15 C14 H14 107.3
C14 C16 H16A 109.5
C14 C16 H16C 109.5
H16A C16 H16C 109.5
C14 C16 H16B 109.5
H16A C16 H16B 109.5
H16C C16 H16B 109.5
C4 C5 H5A 109.5
C4 C5 H5B 109.5
H5A C5 H5B 109.5
C4 C5 H5C 109.5
H5A C5 H5C 109.5
H5B C5 H5C 109.5
C2 C4 N1 114.9(2)
C2 C4 C5 126.5(3)
N1 C4 C5 118.6(3)
O3 C13 C14 107.6(2)
O3 C13 H13A 110.2
C14 C13 H13A 110.2
O3 C13 H13B 110.2
C14 C13 H13B 110.2
H13A C13 H13B 108.5
C14 C15 H15C 109.5
C14 C15 H15A 109.5
H15C C15 H15A 109.5
C14 C15 H15B 109.5
H15C C15 H15B 109.5
H15A C15 H15B 109.5
C4 C2 C1 129.1(2)
C4 C2 S1 109.91(19)
C1 C2 S1 120.96(19)
C17 N4 C21 117.4(2)
C22 N3 H3A 119.8
C22 N3 H3B 118.6
H3A N3 H3B 121.3
C17 C18 C19 117.3(2)
C17 C18 C22 118.8(2)
C19 C18 C22 123.9(2)
O4 C22 N3 122.2(2)
O4 C22 C18 120.0(2)
N3 C22 C18 117.8(2)
N4 C17 C18 124.0(2)
N4 C17 H17 118.0
C18 C17 H17 118.0
C20 C19 C18 119.0(2)
C20 C19 H19 120.5
C18 C19 H19 120.5
C21 C20 C19 119.4(2)
C21 C20 H20 120.3
C19 C20 H20 120.3
N4 C21 C20 122.8(2)
N4 C21 H21 118.6
C20 C21 H21 118.6

loop_
_geom_bond_atom_site_label_1
_geom_bond_atom_site_label_2
_geom_bond_distance
S1 C2 1.714(3)
S1 C3 1.721(3)
O3 C9 1.339(3)
O3 C13 1.429(3)
O1 C1 1.204(3)
O2 C1 1.313(3)
O2 H2 0.99(4)
N2 C12 1.139(3)
N1 C3 1.301(3)
N1 C4 1.372(3)
C6 C7 1.380(3)
C6 C11 1.400(3)
C6 C3 1.467(3)
C8 C7 1.387(3)
C8 C9 1.397(3)
C8 C12 1.432(4)
C11 C10 1.379(3)
C11 H11 0.9300
C9 C10 1.386(4)
C10 H10 0.9300
C1 C2 1.471(4)
C7 H7 0.9300
C14 C16 1.449(5)
C14 C13 1.510(4)
C14 C15 1.532(4)
C14 H14 0.9800
C16 H16A 0.9600
C16 H16C 0.9600
C16 H16B 0.9600
C5 C4 1.485(4)
C5 H5A 0.9600
C5 H5B 0.9600
C5 H5C 0.9600
C4 C2 1.363(4)
C13 H13A 0.9700
C13 H13B 0.9700
C15 H15C 0.9600
C15 H15A 0.9600
C15 H15B 0.9600
O4 C22 1.232(3)
N4 C17 1.329(3)
N4 C21 1.331(3)
N3 C22 1.328(3)
N3 H3A 0.7292
N3 H3B 0.9315
C18 C17 1.380(3)
C18 C19 1.384(3)
C18 C22 1.497(3)
C17 H17 0.9300
C19 C20 1.371(4)
C19 H19 0.9300
C20 C21 1.365(4)
C20 H20 0.9300
C21 H21 0.9300

loop_
_geom_torsion_atom_site_label_1
_geom_torsion_atom_site_label_2
_geom_torsion_atom_site_label_3
_geom_torsion_atom_site_label_4
_geom_torsion
C4 N1 C3 C6 -179.0(2)
C4 N1 C3 S1 -0.5(3)
C7 C6 C3 N1 179.1(2)
C11 C6 C3 N1 -1.3(4)
C7 C6 C3 S1 0.7(3)
C11 C6 C3 S1 -179.62(18)
C2 S1 C3 N1 0.2(2)
C2 S1 C3 C6 178.7(2)
C7 C6 C11 C10 -1.0(4)
C3 C6 C11 C10 179.4(2)
C7 C8 C12 N2 -26(8)
C9 C8 C12 N2 152(8)
C13 O3 C9 C10 10.9(4)
C13 O3 C9 C8 -167.9(2)
C7 C8 C9 O3 177.2(2)
C12 C8 C9 O3 -0.7(3)
C7 C8 C9 C10 -1.7(4)
C12 C8 C9 C10 -179.5(2)
C6 C11 C10 C9 -1.2(4)
O3 C9 C10 C11 -176.2(2)
C8 C9 C10 C11 2.5(4)
C11 C6 C7 C8 1.8(4)
C3 C6 C7 C8 -178.6(2)
C9 C8 C7 C6 -0.4(4)
C12 C8 C7 C6 177.4(2)
C3 N1 C4 C2 0.7(4)
C3 N1 C4 C5 -178.4(3)
C9 O3 C13 C14 150.8(3)
C16 C14 C13 O3 50.8(4)
C15 C14 C13 O3 176.9(3)
N1 C4 C2 C1 -179.4(3)
C5 C4 C2 C1 -0.3(5)
N1 C4 C2 S1 -0.6(3)
C5 C4 C2 S1 178.5(3)
O1 C1 C2 C4 -3.2(5)
O2 C1 C2 C4 177.0(3)
O1 C1 C2 S1 178.1(2)
O2 C1 C2 S1 -1.7(3)
C3 S1 C2 C4 0.2(2)
C3 S1 C2 C1 179.2(2)
C17 C18 C22 O4 16.6(4)
C19 C18 C22 O4 -160.7(3)
C17 C18 C22 N3 -163.2(2)
C19 C18 C22 N3 19.5(4)
C21 N4 C17 C18 1.4(4)
C19 C18 C17 N4 -2.5(4)
C22 C18 C17 N4 180.0(2)
C17 C18 C19 C20 1.8(4)
C22 C18 C19 C20 179.2(2)
C18 C19 C20 C21 -0.2(4)
C17 N4 C21 C20 0.4(4)
C19 C20 C21 N4 -1.0(5)
